data_4134780
loop_
_publ_author_name
'Bower, Jamey K.'
'Cypcar, Andrew D.'
'Henriquez, Brenda'
'Stieber, S Chantal E'
'Zhang, Shiyu'

_publ_section_title
;
 C(sp<sup>3</sup>)-H Fluorination with a Copper(II)/(III) Redox Couple.
;
_journal_name_full 'Journal of the American Chemical Society'
_journal_paper_doi 10.1021/jacs.0c02583
_journal_year 2020
_chemical_formula_moiety 'C31 H37 Cl Cu N3 O2, 2(C4 H10 O)'
_chemical_formula_sum 'C39 H57 Cl Cu N3 O4'
_chemical_formula_weight 730.86
_chemical_name_systematic
; 
 [N,N'-Bis(2,6-diisopropylphenyl)-2,6-pyridinedicarboxamido] 
 copper chloride diethyl ether solvate
;
_space_group_crystal_system monoclinic
_space_group_IT_number 15
_space_group_name_Hall '-C 2yc'
_space_group_name_H-M_alt 'C 1 2/c 1'
_atom_sites_solution_hydrogens geom
_atom_sites_solution_primary dual
_atom_sites_solution_secondary difmap
_audit_creation_date 2019-11-21
_audit_creation_method
;
Olex2 1.2
(compiled 2018.05.29 svn.r3508 for OlexSys, GUI svn.r5506)
;
_cell_angle_alpha 90
_cell_angle_beta 95.551(2)
_cell_angle_gamma 90
_cell_formula_units_Z 4
_cell_length_a 19.3809(9)
_cell_length_b 13.1487(6)
_cell_length_c 15.3938(7)
_cell_measurement_reflns_used 9876
_cell_measurement_temperature 100
_cell_measurement_theta_max 25.060
_cell_measurement_theta_min 2.238
_cell_volume 3904.5(3)
_computing_cell_refinement 'SAINT v8.38A (Bruker, 2017)'
_computing_data_collection 'APEX3 v2017.3-0 (Bruker, 2017)'
_computing_data_reduction 'SAINT v8.38A (Bruker, 2017)'
_computing_molecular_graphics 'Olex2 (Dolomanov et al., 2009)'
_computing_publication_material 'Olex2 (Dolomanov et al., 2009)'
_computing_structure_refinement 'ShelXL (Sheldrick, 2015)'
_computing_structure_solution 'ShelXT (Sheldrick, 2015)'
_diffrn_ambient_temperature 100
_diffrn_detector 'Bruker APEX-II CCD'
_diffrn_detector_area_resol_mean 7.9
_diffrn_detector_type 'CCD Area Detector'
_diffrn_measured_fraction_theta_full 1.000
_diffrn_measured_fraction_theta_max 0.998
_diffrn_measurement_device 'Kappa Four-Circle Diffractometer'
_diffrn_measurement_device_type 'Nonius Kappa APEX II'
_diffrn_measurement_method '\w and \f scans'
_diffrn_radiation_monochromator graphite
_diffrn_radiation_probe x-ray
_diffrn_radiation_type MoK\a
_diffrn_radiation_wavelength 0.71073
_diffrn_reflns_av_R_equivalents 0.0466
_diffrn_reflns_av_unetI/netI 0.0200
_diffrn_reflns_Laue_measured_fraction_full 1.000
_diffrn_reflns_Laue_measured_fraction_max 0.998
_diffrn_reflns_limit_h_max 24
_diffrn_reflns_limit_h_min -24
_diffrn_reflns_limit_k_max 16
_diffrn_reflns_limit_k_min -16
_diffrn_reflns_limit_l_max 19
_diffrn_reflns_limit_l_min -19
_diffrn_reflns_number 64529
_diffrn_reflns_point_group_measured_fraction_full 1.000
_diffrn_reflns_point_group_measured_fraction_max 0.998
_diffrn_reflns_theta_full 25.242
_diffrn_reflns_theta_max 26.502
_diffrn_reflns_theta_min 1.874
_diffrn_source 'sealed tube'
_diffrn_source_type fine-focus
_diffrn_standards_number 0
_exptl_absorpt_coefficient_mu 0.669
_exptl_absorpt_correction_T_max 0.7454
_exptl_absorpt_correction_T_min 0.6486
_exptl_absorpt_correction_type multi-scan
_exptl_absorpt_process_details
;
 SADABS-2016/2 (Bruker,2016/2) was used for absorption correction.
 wR2(int) was 0.0564 before and 0.0524 after correction. 
 The Ratio of minimum to maximum transmission is 0.8701. 
 The \l/2 correction factor is Not present.
;
_exptl_crystal_colour violet
_exptl_crystal_colour_primary violet
_exptl_crystal_density_diffrn 1.243
_exptl_crystal_description block
_exptl_crystal_F_000 1560
_exptl_crystal_recrystallization_method 'Grown from a concentrated diethyl ether solution at -35 degrees C.'
_exptl_crystal_size_max 0.34
_exptl_crystal_size_mid 0.29
_exptl_crystal_size_min 0.15
_refine_diff_density_max 0.480
_refine_diff_density_min -0.317
_refine_diff_density_rms 0.056
_refine_ls_extinction_method none
_refine_ls_goodness_of_fit_ref 1.042
_refine_ls_hydrogen_treatment constr
_refine_ls_matrix_type full
_refine_ls_number_parameters 273
_refine_ls_number_reflns 4051
_refine_ls_number_restraints 42
_refine_ls_restrained_S_all 1.041
_refine_ls_R_factor_all 0.0447
_refine_ls_R_factor_gt 0.0370
_refine_ls_shift/su_max 0.001
_refine_ls_shift/su_mean 0.000
_refine_ls_structure_factor_coef Fsqd
_refine_ls_weighting_details 'w=1/[\s^2^(Fo^2^)+(0.0466P)^2^+6.9095P] where P=(Fo^2^+2Fc^2^)/3'
_refine_ls_weighting_scheme calc
_refine_ls_wR_factor_gt 0.0935
_refine_ls_wR_factor_ref 0.0978
_reflns_Friedel_coverage 0.000
_reflns_number_gt 3512
_reflns_number_total 4051
_reflns_threshold_expression 'I > 2\s(I)'
_cod_data_source_file ja0c02583_si_006.cif
_cod_data_source_block pdacucl
_cod_depositor_comments
;
The following automatic conversions were performed:

data item '_diffrn_radiation_probe' value 'X-ray' was changed to
'x-ray' in accordance with the
/home/data/users/saulius/crontab/automatic-downloads/rss-feeds/ACS/lib/dictionaries/cif_core.dic
dictionary named 'cif_core.dic' version 2.4.2 last updated on
2011-04-26.

Automatic conversion script
Id: cif_fix_values 7556 2019-12-06 15:28:31Z antanas 
;
_cod_database_code 4134780
_shelx_shelxl_version_number 2018/1
_shelx_space_group_comment
;
The symmetry employed for this shelxl refinement is uniquely defined
by the following loop, which should always be used as a source of
symmetry information in preference to the above space-group names.
They are only intended as comments.
;
_olex2_refinement_description
;
1. Fixed Uiso
 At 1.2 times of:
  All C(H) groups, All C(H,H) groups
 At 1.5 times of:
  All C(H,H,H) groups
2. Rigid body (RIGU) restrains
 C2B, O1B, C1B, C3B, C4B, C1A, C2A, O1A, C3A, C4A
 with sigma for 1-2 distances of 0.002 and sigma for 1-3 distances of 0.002
3. Others
 Sof(C1A)=Sof(H1Aa)=Sof(H1Ab)=Sof(C2A)=Sof(H2Aa)=Sof(H2Ab)=Sof(H2Ac)=Sof(O1A)=
 Sof(C3A)=Sof(H3Aa)=Sof(H3Ab)=Sof(C4A)=Sof(H4Aa)=Sof(H4Ab)=Sof(H4Ac)=1-FVAR(1)
 Sof(O1B)=Sof(C4B)=Sof(H4Ba)=Sof(H4Bb)=Sof(H4Bc)=Sof(C1B)=Sof(H1Ba)=Sof(H1Bb)=
 Sof(C3B)=Sof(H3Ba)=Sof(H3Bb)=Sof(C2B)=Sof(H2Ba)=Sof(H2Bb)=Sof(H2Bc)=FVAR(1)
4.a Ternary CH refined with riding coordinates:
 C11(H11), C14(H14)
4.b Secondary CH2 refined with riding coordinates:
 C1B(H1Ba,H1Bb), C3B(H3Ba,H3Bb), C1A(H1Aa,H1Ab), C3A(H3Aa,H3Ab)
4.c Aromatic/amide H refined with riding coordinates:
 C3(H3), C2(H2), C7(H7), C8(H8), C9(H9)
4.d Idealised Me refined as rotating group:
 C16(H16a,H16b,H16c), C13(H13a,H13b,H13c), C4B(H4Ba,H4Bb,H4Bc), C15(H15a,H15b,
 H15c), C12(H12a,H12b,H12c), C2B(H2Ba,H2Bb,H2Bc), C2A(H2Aa,H2Ab,H2Ac), C4A(H4Aa,
 H4Ab,H4Ac)
;
_olex2_exptl_crystal_mounting_method 'Mounted on a MiTeGen mount with Paratone oil'
_olex2_submission_original_sample_id PDACuCl
_olex2_submission_special_instructions 'No special instructions were received'

loop_
_space_group_symop_operation_xyz
'x, y, z'
'-x, y, -z+1/2'
'x+1/2, y+1/2, z'
'-x+1/2, y+1/2, -z+1/2'
'-x, -y, -z'
'x, -y, z-1/2'
'-x+1/2, -y+1/2, -z'
'x+1/2, -y+1/2, z-1/2'

loop_
_atom_site_label
_atom_site_type_symbol
_atom_site_fract_x
_atom_site_fract_y
_atom_site_fract_z
_atom_site_U_iso_or_equiv
_atom_site_adp_type
_atom_site_occupancy
_atom_site_site_symmetry_order
_atom_site_calc_flag
_atom_site_refinement_flags_posn
_atom_site_refinement_flags_adp
_atom_site_refinement_flags_occupancy
_atom_site_disorder_assembly
_atom_site_disorder_group
Cu1 Cu 0.500000 0.57338(2) 0.250000 0.01804(10) Uani 1 2 d S T P . .
Cl1 Cl 0.500000 0.73374(5) 0.250000 0.03678(19) Uani 1 2 d S T P . .
O1 O 0.33416(8) 0.42797(12) 0.31901(11) 0.0391(4) Uani 1 1 d . . . . .
N1 N 0.500000 0.43200(16) 0.250000 0.0176(4) Uani 1 2 d S T P . .
N2 N 0.40862(8) 0.55553(12) 0.28474(10) 0.0225(3) Uani 1 1 d . . . . .
C4 C 0.38851(10) 0.45752(16) 0.29420(12) 0.0249(4) Uani 1 1 d . . . . .
C1 C 0.44336(10) 0.38512(15) 0.27079(11) 0.0222(4) Uani 1 1 d . . . . .
C3 C 0.500000 0.2280(2) 0.250000 0.0360(7) Uani 1 2 d S T P . .
H3 H 0.500000 0.157267 0.250000 0.043 Uiso 1 2 calc RS T P . .
O1B O 0.1035(4) 0.5494(6) 0.2148(4) 0.0420(15) Uani 0.463(8) 1 d . U . A 1
C5 C 0.36545(10) 0.63534(16) 0.30985(14) 0.0298(5) Uani 1 1 d . . . . .
C2 C 0.44175(12) 0.27992(15) 0.27050(13) 0.0316(5) Uani 1 1 d . . . . .
H2 H 0.402395 0.244979 0.283799 0.038 Uiso 1 1 calc R . . . .
C6 C 0.31984(11) 0.68310(17) 0.24657(17) 0.0381(5) Uani 1 1 d . . . . .
C11 C 0.31562(15) 0.65156(19) 0.15226(18) 0.0485(7) Uani 1 1 d . . . . .
H11 H 0.351588 0.600107 0.147156 0.058 Uiso 1 1 calc R . . . .
C10 C 0.37097(14) 0.6655(2) 0.39735(17) 0.0513(7) Uani 1 1 d . . . . .
C7 C 0.27778(14) 0.7602(2) 0.2753(3) 0.0636(9) Uani 1 1 d . . . . .
H7 H 0.246375 0.793003 0.235147 0.076 Uiso 1 1 calc R . . . .
C14 C 0.42394(17) 0.6190(3) 0.46378(17) 0.0686(10) Uani 1 1 d . . . . .
H14 H 0.450095 0.569232 0.432768 0.082 Uiso 1 1 calc R . . . .
C8 C 0.28194(18) 0.7886(3) 0.3616(3) 0.0867(13) Uani 1 1 d . . . . .
H8 H 0.252996 0.839463 0.379291 0.104 Uiso 1 1 calc R . . . .
C9 C 0.32791(19) 0.7430(3) 0.4210(2) 0.0849(12) Uani 1 1 d . . . . .
H9 H 0.330695 0.764018 0.478931 0.102 Uiso 1 1 calc R . . . .
C16 C 0.4754(2) 0.6956(4) 0.5033(2) 0.0939(14) Uani 1 1 d . . . . .
H16A H 0.495822 0.731062 0.457710 0.141 Uiso 1 1 calc GR . . . .
H16B H 0.510943 0.661323 0.539948 0.141 Uiso 1 1 calc GR . . . .
H16C H 0.452132 0.743413 0.537608 0.141 Uiso 1 1 calc GR . . . .
C13 C 0.3292(2) 0.7375(3) 0.0902(2) 0.0828(12) Uani 1 1 d . . . . .
H13A H 0.293058 0.787370 0.090547 0.124 Uiso 1 1 calc GR . . . .
H13B H 0.330077 0.710873 0.032210 0.124 Uiso 1 1 calc GR . . . .
H13C H 0.373036 0.768520 0.108494 0.124 Uiso 1 1 calc GR . . . .
C4B C 0.1495(7) 0.5470(9) 0.3641(8) 0.060(3) Uani 0.463(8) 1 d . U . A 1
H4BA H 0.176885 0.605496 0.352684 0.090 Uiso 0.463(8) 1 calc GR . . A 1
H4BB H 0.174147 0.506229 0.408652 0.090 Uiso 0.463(8) 1 calc GR . . A 1
H4BC H 0.106248 0.568653 0.383395 0.090 Uiso 0.463(8) 1 calc GR . . A 1
C15 C 0.3903(3) 0.5612(4) 0.5342(2) 0.1031(16) Uani 1 1 d . . . . .
H15A H 0.366051 0.608130 0.568190 0.155 Uiso 1 1 calc GR . . . .
H15B H 0.425386 0.526789 0.571481 0.155 Uiso 1 1 calc GR . . . .
H15C H 0.358156 0.512320 0.507429 0.155 Uiso 1 1 calc GR . . . .
C12 C 0.2470(2) 0.6023(4) 0.1240(3) 0.116(2) Uani 1 1 d . . . . .
H12A H 0.238931 0.547759 0.163221 0.173 Uiso 1 1 calc GR . . . .
H12B H 0.247698 0.575929 0.065947 0.173 Uiso 1 1 calc GR . . . .
H12C H 0.210676 0.651794 0.124839 0.173 Uiso 1 1 calc GR . . . .
C1B C 0.0902(4) 0.4966(6) 0.1338(5) 0.051(2) Uani 0.463(8) 1 d . U . A 1
H1BA H 0.055236 0.444558 0.138456 0.061 Uiso 0.463(8) 1 calc R . . A 1
H1BB H 0.132169 0.464221 0.117975 0.061 Uiso 0.463(8) 1 calc R . . A 1
C3B C 0.1359(4) 0.4850(5) 0.2817(6) 0.056(2) Uani 0.463(8) 1 d . U . A 1
H3BA H 0.179200 0.458591 0.264128 0.068 Uiso 0.463(8) 1 calc R . . A 1
H3BB H 0.105911 0.428051 0.291689 0.068 Uiso 0.463(8) 1 calc R . . A 1
C2B C 0.0647(4) 0.5751(6) 0.0652(4) 0.0548(18) Uani 0.463(8) 1 d . U . A 1
H2BA H 0.056813 0.542707 0.009257 0.082 Uiso 0.463(8) 1 calc GR . . A 1
H2BB H 0.098973 0.627448 0.062772 0.082 Uiso 0.463(8) 1 calc GR . . A 1
H2BC H 0.022175 0.604658 0.080450 0.082 Uiso 0.463(8) 1 calc GR . . A 1
C1A C 0.0660(4) 0.4689(5) 0.1932(6) 0.082(2) Uani 0.537(8) 1 d . U . A 2
H1AA H 0.021253 0.459983 0.215510 0.099 Uiso 0.537(8) 1 calc R . . A 2
H1AB H 0.088650 0.403075 0.193529 0.099 Uiso 0.537(8) 1 calc R . . A 2
C2A C 0.0559(5) 0.5081(8) 0.1028(6) 0.087(3) Uani 0.537(8) 1 d . U . A 2
H2AA H 0.025125 0.463789 0.067867 0.131 Uiso 0.537(8) 1 calc GR . . A 2
H2AB H 0.099807 0.510761 0.078793 0.131 Uiso 0.537(8) 1 calc GR . . A 2
H2AC H 0.036290 0.575093 0.102940 0.131 Uiso 0.537(8) 1 calc GR . . A 2
O1A O 0.1072(5) 0.5376(6) 0.2481(5) 0.0598(16) Uani 0.537(8) 1 d . U . A 2
C3A C 0.1271(6) 0.5038(8) 0.3328(8) 0.087(3) Uani 0.537(8) 1 d . U . A 2
H3AA H 0.153305 0.441274 0.330010 0.105 Uiso 0.537(8) 1 calc R . . A 2
H3AB H 0.085938 0.488927 0.361670 0.105 Uiso 0.537(8) 1 calc R . . A 2
C4A C 0.1686(9) 0.5774(10) 0.3837(7) 0.093(4) Uani 0.537(8) 1 d . U . A 2
H4AA H 0.210880 0.588990 0.357623 0.139 Uiso 0.537(8) 1 calc GR . . A 2
H4AB H 0.179085 0.552092 0.442013 0.139 Uiso 0.537(8) 1 calc GR . . A 2
H4AC H 0.143338 0.640059 0.385518 0.139 Uiso 0.537(8) 1 calc GR . . A 2

loop_
_atom_site_aniso_label
_atom_site_aniso_U_11
_atom_site_aniso_U_22
_atom_site_aniso_U_33
_atom_site_aniso_U_23
_atom_site_aniso_U_13
_atom_site_aniso_U_12
Cu1 0.01967(17) 0.01458(16) 0.01960(17) 0.000 0.00050(11) 0.000
Cl1 0.0432(4) 0.0171(3) 0.0497(5) 0.000 0.0024(3) 0.000
O1 0.0280(8) 0.0433(9) 0.0472(9) -0.0049(7) 0.0105(7) -0.0135(7)
N1 0.0214(10) 0.0171(10) 0.0137(9) 0.000 -0.0022(8) 0.000
N2 0.0206(8) 0.0228(8) 0.0239(8) 0.0019(6) 0.0015(6) 0.0012(6)
C4 0.0237(10) 0.0291(10) 0.0212(9) -0.0015(8) -0.0009(7) -0.0046(8)
C1 0.0274(10) 0.0220(9) 0.0168(8) -0.0002(7) -0.0001(7) -0.0055(8)
C3 0.065(2) 0.0184(14) 0.0258(15) 0.000 0.0095(14) 0.000
O1B 0.059(3) 0.023(3) 0.046(3) -0.002(2) 0.013(3) 0.0076(19)
C5 0.0205(9) 0.0325(11) 0.0366(11) -0.0016(9) 0.0032(8) 0.0068(8)
C2 0.0492(13) 0.0222(10) 0.0238(10) -0.0011(8) 0.0064(9) -0.0119(9)
C6 0.0257(10) 0.0279(11) 0.0583(15) 0.0022(10) -0.0084(10) 0.0028(9)
C11 0.0536(16) 0.0348(13) 0.0507(15) 0.0065(11) -0.0270(12) 0.0022(11)
C10 0.0426(14) 0.0734(19) 0.0391(13) -0.0135(13) 0.0103(11) 0.0221(13)
C7 0.0320(14) 0.0416(15) 0.113(3) -0.0001(16) -0.0120(15) 0.0158(11)
C14 0.071(2) 0.111(3) 0.0235(12) -0.0122(15) 0.0034(13) 0.036(2)
C8 0.0543(19) 0.088(3) 0.118(3) -0.041(2) 0.011(2) 0.0394(19)
C9 0.071(2) 0.111(3) 0.074(2) -0.041(2) 0.0179(19) 0.043(2)
C16 0.070(2) 0.155(4) 0.054(2) 0.002(2) -0.0080(17) 0.008(3)
C13 0.096(3) 0.077(2) 0.068(2) 0.0206(18) -0.029(2) -0.037(2)
C4B 0.089(8) 0.045(6) 0.048(5) 0.009(4) 0.010(5) 0.007(5)
C15 0.104(3) 0.157(5) 0.0455(19) 0.012(2) -0.008(2) -0.001(3)
C12 0.127(4) 0.139(4) 0.071(2) 0.021(3) -0.041(2) -0.094(3)
C1B 0.062(5) 0.039(3) 0.055(4) -0.018(3) 0.017(3) -0.001(3)
C3B 0.087(5) 0.028(3) 0.055(4) 0.010(3) 0.012(3) 0.014(3)
C2B 0.053(4) 0.062(4) 0.049(3) -0.011(3) 0.004(3) -0.001(3)
C1A 0.093(5) 0.040(3) 0.119(5) -0.021(3) 0.036(4) -0.009(3)
C2A 0.088(6) 0.083(6) 0.092(5) -0.048(4) 0.021(4) -0.018(5)
O1A 0.086(4) 0.031(3) 0.066(4) 0.006(3) 0.029(3) 0.001(2)
C3A 0.126(8) 0.067(6) 0.074(5) 0.026(4) 0.039(4) 0.031(5)
C4A 0.133(10) 0.093(8) 0.055(5) 0.017(5) 0.019(5) 0.033(6)

loop_
_atom_type_symbol
_atom_type_description
_atom_type_scat_dispersion_real
_atom_type_scat_dispersion_imag
_atom_type_scat_source
C C 0.0033 0.0016 'International Tables Vol C Tables 4.2.6.8 and 6.1.1.4'
H H 0.0000 0.0000 'International Tables Vol C Tables 4.2.6.8 and 6.1.1.4'
Cl Cl 0.1484 0.1585 'International Tables Vol C Tables 4.2.6.8 and 6.1.1.4'
Cu Cu 0.3201 1.2651 'International Tables Vol C Tables 4.2.6.8 and 6.1.1.4'
N N 0.0061 0.0033 'International Tables Vol C Tables 4.2.6.8 and 6.1.1.4'
O O 0.0106 0.0060 'International Tables Vol C Tables 4.2.6.8 and 6.1.1.4'

loop_
_geom_angle_atom_site_label_1
_geom_angle_atom_site_label_2
_geom_angle_atom_site_label_3
_geom_angle
_geom_angle_site_symmetry_1
_geom_angle_site_symmetry_3
_geom_angle_publ_flag
N1 Cu1 Cl1 180.0 . . ?
N1 Cu1 N2 82.96(5) . . ?
N1 Cu1 N2 82.95(5) . 2_655 ?
N2 Cu1 Cl1 97.04(5) . . ?
N2 Cu1 Cl1 97.05(5) 2_655 . ?
N2 Cu1 N2 165.91(10) 2_655 . ?
C1 N1 Cu1 117.73(12) 2_655 . ?
C1 N1 Cu1 117.73(12) . . ?
C1 N1 C1 124.5(2) . 2_655 ?
C4 N2 Cu1 115.43(13) . . ?
C4 N2 C5 119.30(17) . . ?
C5 N2 Cu1 124.86(13) . . ?
O1 C4 N2 127.0(2) . . ?
O1 C4 C1 121.89(19) . . ?
N2 C4 C1 111.08(16) . . ?
N1 C1 C4 112.74(17) . . ?
N1 C1 C2 118.90(19) . . ?
C2 C1 C4 128.34(18) . . ?
C2 C3 H3 119.6 2_655 . ?
C2 C3 H3 119.6 . . ?
C2 C3 C2 120.8(3) . 2_655 ?
C1B O1B C3B 111.8(7) . . ?
C6 C5 N2 119.5(2) . . ?
C10 C5 N2 118.70(19) . . ?
C10 C5 C6 121.8(2) . . ?
C1 C2 H2 120.8 . . ?
C3 C2 C1 118.4(2) . . ?
C3 C2 H2 120.8 . . ?
C5 C6 C11 121.3(2) . . ?
C7 C6 C5 117.0(2) . . ?
C7 C6 C11 121.7(2) . . ?
C6 C11 H11 107.2 . . ?
C6 C11 C13 113.9(2) . . ?
C6 C11 C12 111.2(3) . . ?
C13 C11 H11 107.2 . . ?
C12 C11 H11 107.2 . . ?
C12 C11 C13 109.9(3) . . ?
C5 C10 C14 121.5(2) . . ?
C9 C10 C5 118.0(3) . . ?
C9 C10 C14 120.5(3) . . ?
C6 C7 H7 119.3 . . ?
C8 C7 C6 121.4(3) . . ?
C8 C7 H7 119.3 . . ?
C10 C14 H14 106.9 . . ?
C10 C14 C15 112.0(3) . . ?
C16 C14 C10 112.6(3) . . ?
C16 C14 H14 106.9 . . ?
C16 C14 C15 111.0(3) . . ?
C15 C14 H14 106.9 . . ?
C7 C8 H8 119.8 . . ?
C9 C8 C7 120.4(3) . . ?
C9 C8 H8 119.8 . . ?
C10 C9 H9 119.3 . . ?
C8 C9 C10 121.4(3) . . ?
C8 C9 H9 119.3 . . ?
C14 C16 H16A 109.5 . . ?
C14 C16 H16B 109.5 . . ?
C14 C16 H16C 109.5 . . ?
H16A C16 H16B 109.5 . . ?
H16A C16 H16C 109.5 . . ?
H16B C16 H16C 109.5 . . ?
C11 C13 H13A 109.5 . . ?
C11 C13 H13B 109.5 . . ?
C11 C13 H13C 109.5 . . ?
H13A C13 H13B 109.5 . . ?
H13A C13 H13C 109.5 . . ?
H13B C13 H13C 109.5 . . ?
H4BA C4B H4BB 109.5 . . ?
H4BA C4B H4BC 109.5 . . ?
H4BB C4B H4BC 109.5 . . ?
C3B C4B H4BA 109.5 . . ?
C3B C4B H4BB 109.5 . . ?
C3B C4B H4BC 109.5 . . ?
C14 C15 H15A 109.5 . . ?
C14 C15 H15B 109.5 . . ?
C14 C15 H15C 109.5 . . ?
H15A C15 H15B 109.5 . . ?
H15A C15 H15C 109.5 . . ?
H15B C15 H15C 109.5 . . ?
C11 C12 H12A 109.5 . . ?
C11 C12 H12B 109.5 . . ?
C11 C12 H12C 109.5 . . ?
H12A C12 H12B 109.5 . . ?
H12A C12 H12C 109.5 . . ?
H12B C12 H12C 109.5 . . ?
O1B C1B H1BA 110.3 . . ?
O1B C1B H1BB 110.3 . . ?
O1B C1B C2B 107.1(6) . . ?
H1BA C1B H1BB 108.5 . . ?
C2B C1B H1BA 110.3 . . ?
C2B C1B H1BB 110.3 . . ?
O1B C3B C4B 108.3(6) . . ?
O1B C3B H3BA 110.0 . . ?
O1B C3B H3BB 110.0 . . ?
C4B C3B H3BA 110.0 . . ?
C4B C3B H3BB 110.0 . . ?
H3BA C3B H3BB 108.4 . . ?
C1B C2B H2BA 109.5 . . ?
C1B C2B H2BB 109.5 . . ?
C1B C2B H2BC 109.5 . . ?
H2BA C2B H2BB 109.5 . . ?
H2BA C2B H2BC 109.5 . . ?
H2BB C2B H2BC 109.5 . . ?
H1AA C1A H1AB 108.1 . . ?
C2A C1A H1AA 109.5 . . ?
C2A C1A H1AB 109.5 . . ?
O1A C1A H1AA 109.5 . . ?
O1A C1A H1AB 109.5 . . ?
O1A C1A C2A 110.6(7) . . ?
C1A C2A H2AA 109.5 . . ?
C1A C2A H2AB 109.5 . . ?
C1A C2A H2AC 109.5 . . ?
H2AA C2A H2AB 109.5 . . ?
H2AA C2A H2AC 109.5 . . ?
H2AB C2A H2AC 109.5 . . ?
C3A O1A C1A 116.1(8) . . ?
O1A C3A H3AA 109.1 . . ?
O1A C3A H3AB 109.1 . . ?
O1A C3A C4A 112.6(9) . . ?
H3AA C3A H3AB 107.8 . . ?
C4A C3A H3AA 109.1 . . ?
C4A C3A H3AB 109.1 . . ?
C3A C4A H4AA 109.5 . . ?
C3A C4A H4AB 109.5 . . ?
C3A C4A H4AC 109.5 . . ?
H4AA C4A H4AB 109.5 . . ?
H4AA C4A H4AC 109.5 . . ?
H4AB C4A H4AC 109.5 . . ?

loop_
_geom_bond_atom_site_label_1
_geom_bond_atom_site_label_2
_geom_bond_distance
_geom_bond_site_symmetry_2
_geom_bond_publ_flag
Cu1 Cl1 2.1085(8) . ?
Cu1 N1 1.859(2) . ?
Cu1 N2 1.9132(16) 2_655 ?
Cu1 N2 1.9132(16) . ?
O1 C4 1.218(2) . ?
N1 C1 1.325(2) 2_655 ?
N1 C1 1.325(2) . ?
N2 C4 1.358(3) . ?
N2 C5 1.419(3) . ?
C4 C1 1.497(3) . ?
C1 C2 1.384(3) . ?
C3 H3 0.9300 . ?
C3 C2 1.382(3) 2_655 ?
C3 C2 1.382(3) . ?
O1B C1B 1.429(10) . ?
O1B C3B 1.430(9) . ?
C5 C6 1.399(3) . ?
C5 C10 1.398(3) . ?
C2 H2 0.9300 . ?
C6 C11 1.504(4) . ?
C6 C7 1.399(4) . ?
C11 H11 0.9800 . ?
C11 C13 1.519(4) . ?
C11 C12 1.505(4) . ?
C10 C14 1.507(4) . ?
C10 C9 1.387(4) . ?
C7 H7 0.9300 . ?
C7 C8 1.375(5) . ?
C14 H14 0.9800 . ?
C14 C16 1.504(6) . ?
C14 C15 1.522(5) . ?
C8 H8 0.9300 . ?
C8 C9 1.354(5) . ?
C9 H9 0.9300 . ?
C16 H16A 0.9600 . ?
C16 H16B 0.9600 . ?
C16 H16C 0.9600 . ?
C13 H13A 0.9600 . ?
C13 H13B 0.9600 . ?
C13 H13C 0.9600 . ?
C4B H4BA 0.9600 . ?
C4B H4BB 0.9600 . ?
C4B H4BC 0.9600 . ?
C4B C3B 1.509(12) . ?
C15 H15A 0.9600 . ?
C15 H15B 0.9600 . ?
C15 H15C 0.9600 . ?
C12 H12A 0.9600 . ?
C12 H12B 0.9600 . ?
C12 H12C 0.9600 . ?
C1B H1BA 0.9700 . ?
C1B H1BB 0.9700 . ?
C1B C2B 1.525(11) . ?
C3B H3BA 0.9700 . ?
C3B H3BB 0.9700 . ?
C2B H2BA 0.9600 . ?
C2B H2BB 0.9600 . ?
C2B H2BC 0.9600 . ?
C1A H1AA 0.9700 . ?
C1A H1AB 0.9700 . ?
C1A C2A 1.479(13) . ?
C1A O1A 1.428(10) . ?
C2A H2AA 0.9600 . ?
C2A H2AB 0.9600 . ?
C2A H2AC 0.9600 . ?
O1A C3A 1.397(11) . ?
C3A H3AA 0.9700 . ?
C3A H3AB 0.9700 . ?
C3A C4A 1.440(15) . ?
C4A H4AA 0.9600 . ?
C4A H4AB 0.9600 . ?
C4A H4AC 0.9600 . ?
